data_4020168
loop_
_publ_author_name
'Dwight D. Kim'
'Suk Joong Lee'
'Peter Beak'

_journal_name_full 'Journal of Organic Chemistry'
_journal_page_first 5376
_journal_page_last 5386
_journal_paper_doi 10.1021/jo047752m
_journal_volume 70
_journal_year 2005
_chemical_absolute_configuration ad
_chemical_formula_moiety '2(C25 H30 Br N O4), C4 H8 O2'
_chemical_formula_sum 'C54 H68 Br2 N2 O10'
_chemical_formula_weight 1064.92
_space_group_IT_number 4
_symmetry_cell_setting monoclinic
_symmetry_space_group_name_Hall 'P 2yb'
_symmetry_space_group_name_H-M 'P 1 21 1'
_cell_angle_alpha 90.00
_cell_angle_beta 90.220(5)
_cell_angle_gamma 90.00
_cell_formula_units_Z 2
_cell_length_a 6.4713(18)
_cell_length_b 27.311(7)
_cell_length_c 14.938(4)
_cell_measurement_temperature 193(2)
_cell_volume 2640.0(12)
_diffrn_ambient_temperature 193(2)
_exptl_crystal_density_diffrn 1.340
_cod_depositor_comments
;
The following automatic conversions were performed:
'_symmetry_cell_setting' value 'Monoclinic' changed to 'monoclinic'
according to '/home/saulius/struct/CIF-dictionaries/cif_core.dic'
dictionary named 'cif_core.dic' version 2.4.1 from 2010-06-29.

Automatic conversion script
Id: cif_fix_enum 1527 2010-12-29 10:47:43Z saulius 
;
_cod_original_sg_symbol_Hall 'P 2yb '
_cod_original_sg_symbol_H-M 'P 21 '
_cod_database_code 4020168

loop_
_symmetry_equiv_pos_as_xyz
'x, y, z'
'-x, y+1/2, -z'

loop_
_atom_site_label
_atom_site_type_symbol
_atom_site_fract_x
_atom_site_fract_y
_atom_site_fract_z
_atom_site_U_iso_or_equiv
_atom_site_adp_type
_atom_site_occupancy
_atom_site_symmetry_multiplicity
_atom_site_calc_flag
_atom_site_refinement_flags
_atom_site_disorder_assembly
_atom_site_disorder_group
Br1 Br 0.4326(3) 0.67620(11) 0.71956(12) 0.0859(6) Uani 1 1 d . . .
C1 C 0.6002(18) 0.8102(5) 0.6240(8) 0.042(3) Uani 1 1 d . . .
H1A H 0.5339 0.8350 0.5897 0.051 Uiso 1 1 calc R . .
C2 C 0.491(2) 0.7690(5) 0.6459(9) 0.043(3) Uani 1 1 d . . .
H2A H 0.3495 0.7662 0.6294 0.052 Uiso 1 1 calc R . .
C3 C 0.585(2) 0.7324(6) 0.6907(9) 0.058(4) Uani 1 1 d . . .
C4 C 0.795(2) 0.7349(5) 0.7175(8) 0.047(4) Uani 1 1 d . . .
H4A H 0.8618 0.7090 0.7489 0.056 Uiso 1 1 calc R . .
C5 C 0.896(2) 0.7771(6) 0.6951(9) 0.047(4) Uani 1 1 d . . .
H5A H 1.0381 0.7793 0.7111 0.057 Uiso 1 1 calc R . .
C6 C 0.810(2) 0.8173(5) 0.6508(8) 0.050(4) Uani 1 1 d . . .
C7 C 0.9208(17) 0.8643(5) 0.6283(9) 0.045(4) Uani 1 1 d . . .
H7A H 0.8733 0.8763 0.5684 0.054 Uiso 1 1 calc R . .
C8 C 0.8841(18) 0.9038(5) 0.6979(8) 0.042(3) Uani 1 1 d . . .
H8A H 0.9614 0.9338 0.6793 0.051 Uiso 1 1 calc R . .
C9 C 0.9584(19) 0.8892(6) 0.7947(8) 0.052(4) Uani 1 1 d . . .
H9A H 1.0556 0.8613 0.7925 0.062 Uiso 1 1 calc R . .
H9B H 1.0275 0.9172 0.8246 0.062 Uiso 1 1 calc R . .
C10 C 0.763(2) 0.8753(6) 0.8433(9) 0.066(5) Uani 1 1 d . . .
H10A H 0.7312 0.8403 0.8334 0.079 Uiso 1 1 calc R . .
H10B H 0.7795 0.8809 0.9084 0.079 Uiso 1 1 calc R . .
C11 C 0.5934(19) 0.9068(6) 0.8064(8) 0.048(4) Uani 1 1 d . . .
H11A H 0.5790 0.9373 0.8416 0.057 Uiso 1 1 calc R . .
H11B H 0.4598 0.8892 0.8065 0.057 Uiso 1 1 calc R . .
C12 C 0.6621(17) 0.9177(5) 0.7121(7) 0.031(3) Uani 1 1 d . . .
C13 C 0.5402(18) 0.9381(4) 0.6506(8) 0.034(3) Uani 1 1 d . A .
H13A H 0.3994 0.9436 0.6655 0.041 Uiso 1 1 calc R . .
C14 C 0.7724(16) 0.9875(4) 0.5587(7) 0.041(3) Uani 0.74(4) 1 d PGDU A 1
C15 C 0.7587(17) 1.0286(6) 0.6132(9) 0.042(3) Uani 0.74(4) 1 d PGDU A 1
H15A H 0.6438 1.0325 0.6519 0.050 Uiso 0.74(4) 1 calc PR A 1
C16 C 0.913(2) 1.0640(5) 0.6109(12) 0.042(3) Uani 0.74(4) 1 d PGDU A 1
H16A H 0.9036 1.0921 0.6482 0.051 Uiso 0.74(4) 1 calc PR A 1
C17 C 1.0811(16) 1.0582(4) 0.5543(10) 0.046(2) Uani 0.74(4) 1 d PGDU A 1
C18 C 1.0949(17) 1.0171(5) 0.4998(8) 0.041(2) Uani 0.74(4) 1 d PGDU A 1
H18A H 1.2097 1.0132 0.4610 0.049 Uiso 0.74(4) 1 calc PR A 1
C19 C 0.941(2) 0.9818(4) 0.5020(8) 0.041(2) Uani 0.74(4) 1 d PGDU A 1
H19A H 0.9499 0.9537 0.4647 0.049 Uiso 0.74(4) 1 calc PR A 1
C20 C 0.495(2) 0.9355(5) 0.4915(9) 0.039(3) Uani 1 1 d . A .
C21 C 0.506(2) 0.9306(5) 0.3271(8) 0.050(4) Uani 1 1 d . A .
C22 C 0.2783(19) 0.9307(6) 0.3102(9) 0.056(4) Uani 1 1 d . . .
H22A H 0.2278 0.9645 0.3094 0.084 Uiso 1 1 calc R . .
H22B H 0.2084 0.9125 0.3578 0.084 Uiso 1 1 calc R . .
H22C H 0.2493 0.9152 0.2523 0.084 Uiso 1 1 calc R . .
C23 C 0.600(2) 0.8797(6) 0.3290(10) 0.069(4) Uani 1 1 d . . .
H23A H 0.5698 0.8630 0.2724 0.103 Uiso 1 1 calc R . .
H23B H 0.5407 0.8610 0.3787 0.103 Uiso 1 1 calc R . .
H23C H 0.7498 0.8823 0.3371 0.103 Uiso 1 1 calc R . .
C24 C 0.609(2) 0.9653(6) 0.2603(8) 0.059(4) Uani 1 1 d . . .
H24A H 0.5401 0.9972 0.2620 0.088 Uiso 1 1 calc R . .
H24B H 0.5983 0.9516 0.1998 0.088 Uiso 1 1 calc R . .
H24C H 0.7553 0.9694 0.2762 0.088 Uiso 1 1 calc R . .
C25 C 1.366(3) 1.0985(8) 0.4754(12) 0.054(4) Uani 0.74(4) 1 d PDU A 1
H25A H 1.4570 1.1269 0.4822 0.082 Uiso 0.74(4) 1 calc PR A 1
H25B H 1.2801 1.1026 0.4216 0.082 Uiso 0.74(4) 1 calc PR A 1
H25C H 1.4489 1.0687 0.4698 0.082 Uiso 0.74(4) 1 calc PR A 1
N1 N 0.6084(14) 0.9521(3) 0.5638(6) 0.043(3) Uani 1 1 d D . .
O1 O 1.1332(13) 0.8515(4) 0.6238(6) 0.058(3) Uani 1 1 d . . .
H1B H 1.1921 0.8690 0.5854 0.086 Uiso 1 1 calc R . .
O2 O 1.231(2) 1.0945(5) 0.5549(9) 0.052(3) Uani 0.74(4) 1 d PDU A 1
O3 O 0.5557(12) 0.9554(3) 0.4149(5) 0.041(2) Uani 1 1 d . . .
O4 O 0.3661(13) 0.9052(4) 0.4994(5) 0.045(2) Uani 1 1 d . . .
Br2 Br -0.0880(3) 0.98341(10) 0.01493(13) 0.0840(6) Uani 1 1 d . . .
C26 C 0.0899(19) 0.8504(5) 0.1191(9) 0.046(3) Uani 1 1 d . . .
H26A H 0.0271 0.8264 0.1562 0.055 Uiso 1 1 calc R . .
C27 C -0.0247(19) 0.8924(5) 0.0918(8) 0.043(3) Uani 1 1 d . . .
H27A H -0.1661 0.8953 0.1078 0.051 Uiso 1 1 calc R . .
C28 C 0.063(2) 0.9268(5) 0.0452(9) 0.050(4) Uani 1 1 d . . .
C29 C 0.272(2) 0.9218(6) 0.0226(8) 0.054(4) Uani 1 1 d . . .
H29A H 0.3390 0.9476 -0.0083 0.064 Uiso 1 1 calc R . .
C30 C 0.3776(19) 0.8815(5) 0.0436(8) 0.035(3) Uani 1 1 d . . .
H30A H 0.5169 0.8787 0.0244 0.042 Uiso 1 1 calc R . .
C31 C 0.2934(18) 0.8443(5) 0.0915(7) 0.038(3) Uani 1 1 d . . .
C32 C 0.4038(17) 0.7986(5) 0.1131(9) 0.039(3) Uani 1 1 d . . .
H32A H 0.3522 0.7873 0.1726 0.047 Uiso 1 1 calc R . .
C33 C 0.3814(16) 0.7546(5) 0.0473(8) 0.035(3) Uani 1 1 d . . .
H33A H 0.4600 0.7258 0.0711 0.042 Uiso 1 1 calc R . .
C34 C 0.4573(19) 0.7667(5) -0.0477(8) 0.043(3) Uani 1 1 d . . .
H34A H 0.5599 0.7936 -0.0460 0.051 Uiso 1 1 calc R . .
H34B H 0.5218 0.7376 -0.0756 0.051 Uiso 1 1 calc R . .
C35 C 0.264(2) 0.7823(7) -0.1003(10) 0.080(5) Uani 1 1 d . . .
H35A H 0.2372 0.8177 -0.0921 0.096 Uiso 1 1 calc R . .
H35B H 0.2818 0.7757 -0.1650 0.096 Uiso 1 1 calc R . .
C36 C 0.089(2) 0.7521(6) -0.0623(9) 0.056(4) Uani 1 1 d . . .
H36A H 0.0704 0.7217 -0.0975 0.067 Uiso 1 1 calc R . .
H36B H -0.0416 0.7708 -0.0638 0.067 Uiso 1 1 calc R . .
C37 C 0.150(2) 0.7400(5) 0.0335(9) 0.047(4) Uani 1 1 d . . .
C38 C 0.030(2) 0.7207(4) 0.0921(9) 0.041(3) Uani 1 1 d . B .
H38A H -0.1094 0.7151 0.0754 0.049 Uiso 1 1 calc R . .
C39 C 0.225(2) 0.6646(4) 0.1895(8) 0.040(3) Uani 0.561(10) 1 d PGDU B 1
C40 C 0.1512(18) 0.6215(6) 0.1518(10) 0.046(3) Uani 0.561(10) 1 d PGDU B 1
H40 H 0.0193 0.6209 0.1237 0.055 Uiso 0.561(10) 1 calc PR B 1
C41 C 0.270(2) 0.5791(4) 0.1552(11) 0.048(3) Uani 0.561(10) 1 d PGU B 1
H41 H 0.2195 0.5496 0.1294 0.058 Uiso 0.561(10) 1 calc PR B 1
C42 C 0.463(2) 0.5799(4) 0.1963(11) 0.051(3) Uani 0.561(10) 1 d PGDU B 1
C43 C 0.5372(19) 0.6230(5) 0.2341(12) 0.045(3) Uani 0.561(10) 1 d PGU B 1
H43 H 0.6691 0.6235 0.2622 0.054 Uiso 0.561(10) 1 calc PR B 1
C44 C 0.418(3) 0.6654(4) 0.2306(11) 0.037(3) Uani 0.561(10) 1 d PGDU B 1
H44 H 0.4690 0.6948 0.2564 0.044 Uiso 0.561(10) 1 calc PR B 1
C45 C -0.011(2) 0.7255(5) 0.2506(8) 0.036(3) Uani 1 1 d . B .
C46 C -0.003(2) 0.7308(5) 0.4144(8) 0.053(4) Uani 1 1 d . B .
C47 C -0.229(2) 0.7285(6) 0.4295(10) 0.062(4) Uani 1 1 d . . .
H47A H -0.2731 0.6942 0.4319 0.093 Uiso 1 1 calc R . .
H47B H -0.3010 0.7451 0.3803 0.093 Uiso 1 1 calc R . .
H47C H -0.2624 0.7447 0.4862 0.093 Uiso 1 1 calc R . .
C48 C 0.075(2) 0.7837(6) 0.4110(11) 0.071(5) Uani 1 1 d . . .
H48A H -0.0033 0.8020 0.3659 0.106 Uiso 1 1 calc R . .
H48B H 0.2221 0.7838 0.3951 0.106 Uiso 1 1 calc R . .
H48C H 0.0575 0.7991 0.4697 0.106 Uiso 1 1 calc R . .
C49 C 0.120(2) 0.7001(6) 0.4820(10) 0.064(4) Uani 1 1 d . . .
H49A H 0.0652 0.6666 0.4828 0.097 Uiso 1 1 calc R . .
H49B H 0.1066 0.7146 0.5417 0.097 Uiso 1 1 calc R . .
H49C H 0.2654 0.6995 0.4647 0.097 Uiso 1 1 calc R . .
C50 C 0.782(3) 0.5332(9) 0.2218(19) 0.064(4) Uani 0.561(10) 1 d PDU B 1
H50A H 0.8392 0.5008 0.2086 0.096 Uiso 0.561(10) 1 calc PR B 1
H50B H 0.7755 0.5378 0.2868 0.096 Uiso 0.561(10) 1 calc PR B 1
H50C H 0.8707 0.5584 0.1956 0.096 Uiso 0.561(10) 1 calc PR B 1
N2 N 0.0937(12) 0.7066(3) 0.1829(6) 0.027(2) Uani 1 1 d D . .
O5 O 0.6185(12) 0.8107(3) 0.1244(6) 0.059(3) Uani 1 1 d . . .
H5B H 0.6722 0.7916 0.1620 0.089 Uiso 1 1 calc R . .
O6 O 0.572(2) 0.5370(4) 0.1833(11) 0.062(3) Uani 0.561(10) 1 d PDU B 1
O7 O 0.0517(12) 0.7067(3) 0.3276(5) 0.041(2) Uani 1 1 d . . .
O8 O -0.1465(13) 0.7562(4) 0.2431(6) 0.053(3) Uani 1 1 d . . .
C51 C 0.731(9) 0.5932(16) 0.895(5) 0.334(14) Uani 0.67(2) 1 d PDU C 1
C52 C 0.666(11) 0.6339(15) 0.954(4) 0.333(14) Uani 0.67(2) 1 d PDU C 1
H52A H 0.7796 0.6574 0.9604 0.500 Uiso 0.67(2) 1 calc PR C 1
H52B H 0.6299 0.6209 1.0133 0.500 Uiso 0.67(2) 1 calc PR C 1
H52C H 0.5455 0.6504 0.9281 0.500 Uiso 0.67(2) 1 calc PR C 1
C53 C 0.884(8) 0.5664(19) 0.769(4) 0.333(14) Uani 0.67(2) 1 d PDU C 1
H53A H 0.7482 0.5706 0.7395 0.399 Uiso 0.67(2) 1 calc PR C 1
H53B H 0.8975 0.5317 0.7878 0.399 Uiso 0.67(2) 1 calc PR C 1
C54 C 1.055(11) 0.5790(19) 0.704(4) 0.331(14) Uani 0.67(2) 1 d PDU C 1
H54A H 1.0337 0.5611 0.6475 0.496 Uiso 0.67(2) 1 calc PR C 1
H54B H 1.1892 0.5698 0.7295 0.496 Uiso 0.67(2) 1 calc PR C 1
H54C H 1.0536 0.6143 0.6916 0.496 Uiso 0.67(2) 1 calc PR C 1
O9 O 0.898(6) 0.5977(15) 0.845(3) 0.333(14) Uani 0.67(2) 1 d PDU C 1
O10 O 0.617(7) 0.5568(12) 0.888(3) 0.335(14) Uani 0.67(2) 1 d PDU C 1
C55 C 0.857(15) 0.595(3) 0.835(6) 0.333(14) Uani 0.33(2) 1 d PDU C 2
C56 C 1.052(18) 0.575(4) 0.801(9) 0.332(14) Uani 0.33(2) 1 d PDU C 2
H56A H 1.0574 0.5789 0.7356 0.499 Uiso 0.33(2) 1 calc PR C 2
H56B H 1.0591 0.5397 0.8153 0.499 Uiso 0.33(2) 1 calc PR C 2
H56C H 1.1695 0.5917 0.8284 0.499 Uiso 0.33(2) 1 calc PR C 2
C57 C 0.681(18) 0.615(4) 0.960(6) 0.333(14) Uani 0.33(2) 1 d PDU C 2
H57A H 0.7391 0.6474 0.9422 0.400 Uiso 0.33(2) 1 calc PR C 2
H57B H 0.7123 0.6103 1.0246 0.400 Uiso 0.33(2) 1 calc PR C 2
C58 C 0.449(18) 0.615(4) 0.946(10) 0.333(15) Uani 0.33(2) 1 d PDU C 2
H58A H 0.3828 0.6358 0.9914 0.500 Uiso 0.33(2) 1 calc PR C 2
H58B H 0.3962 0.5818 0.9504 0.500 Uiso 0.33(2) 1 calc PR C 2
H58C H 0.4171 0.6284 0.8862 0.500 Uiso 0.33(2) 1 calc PR C 2
O11 O 0.772(16) 0.577(3) 0.908(7) 0.334(14) Uani 0.33(2) 1 d PDU C 2
O12 O 0.792(16) 0.635(2) 0.803(6) 0.334(14) Uani 0.33(2) 1 d PDU C 2
C59 C 0.249(2) 0.6694(6) 0.1894(12) 0.040(3) Uani 0.439(10) 1 d PGDU B 2
C60 C 0.416(3) 0.6778(5) 0.2460(13) 0.035(3) Uani 0.439(10) 1 d PGDU B 2
H60 H 0.4247 0.7075 0.2790 0.041 Uiso 0.439(10) 1 calc PR B 2
C61 C 0.571(3) 0.6428(7) 0.2545(14) 0.043(3) Uani 0.439(10) 1 d PGU B 2
H61 H 0.6853 0.6486 0.2932 0.051 Uiso 0.439(10) 1 calc PR B 2
C62 C 0.559(2) 0.5994(6) 0.2062(13) 0.049(3) Uani 0.439(10) 1 d PGDU B 2
C63 C 0.392(3) 0.5909(6) 0.1496(13) 0.050(3) Uani 0.439(10) 1 d PGU B 2
H63 H 0.3832 0.5613 0.1166 0.059 Uiso 0.439(10) 1 calc PR B 2
C64 C 0.237(2) 0.6259(7) 0.1411(13) 0.046(3) Uani 0.439(10) 1 d PGDU B 2
H64 H 0.1227 0.6202 0.1024 0.055 Uiso 0.439(10) 1 calc PR B 2
C65 C 0.711(5) 0.5199(8) 0.165(2) 0.066(4) Uani 0.439(10) 1 d PDU B 2
H65A H 0.8360 0.5008 0.1782 0.098 Uiso 0.439(10) 1 calc PR B 2
H65B H 0.7050 0.5272 0.1010 0.098 Uiso 0.439(10) 1 calc PR B 2
H65C H 0.5890 0.5010 0.1824 0.098 Uiso 0.439(10) 1 calc PR B 2
O13 O 0.717(3) 0.5661(6) 0.2162(14) 0.064(3) Uani 0.439(10) 1 d PDU B 2
C66 C 0.741(5) 0.9944(11) 0.5604(16) 0.041(3) Uani 0.26(4) 1 d PGDU A 2
C67 C 0.719(5) 1.0423(14) 0.591(3) 0.042(3) Uani 0.26(4) 1 d PGDU A 2
H67A H 0.5967 1.0521 0.6203 0.051 Uiso 0.26(4) 1 calc PR A 2
C68 C 0.878(6) 1.0759(10) 0.577(3) 0.043(3) Uani 0.26(4) 1 d PGDU A 2
H68A H 0.8631 1.1086 0.5978 0.052 Uiso 0.26(4) 1 calc PR A 2
C69 C 1.057(5) 1.0616(12) 0.534(3) 0.045(3) Uani 0.26(4) 1 d PGDU A 2
C70 C 1.079(5) 1.0137(15) 0.503(3) 0.043(3) Uani 0.26(4) 1 d PGDU A 2
H70A H 1.2014 1.0039 0.4737 0.051 Uiso 0.26(4) 1 calc PR A 2
C71 C 0.920(7) 0.9801(9) 0.517(2) 0.041(3) Uani 0.26(4) 1 d PGDU A 2
H71A H 0.9349 0.9474 0.4963 0.049 Uiso 0.26(4) 1 calc PR A 2
C72 C 1.407(4) 1.094(2) 0.506(5) 0.052(4) Uani 0.26(4) 1 d PDU A 2
H72A H 1.4839 1.1244 0.5148 0.079 Uiso 0.26(4) 1 calc PR A 2
H72B H 1.4174 1.0834 0.4438 0.079 Uiso 0.26(4) 1 calc PR A 2
H72C H 1.4652 1.0684 0.5454 0.079 Uiso 0.26(4) 1 calc PR A 2
O14 O 1.187(5) 1.1017(9) 0.529(3) 0.051(3) Uani 0.26(4) 1 d PDU A 2

loop_
_atom_site_aniso_label
_atom_site_aniso_U_11
_atom_site_aniso_U_22
_atom_site_aniso_U_33
_atom_site_aniso_U_23
_atom_site_aniso_U_13
_atom_site_aniso_U_12
Br1 0.0823(13) 0.0790(12) 0.0963(13) 0.0062(11) 0.0061(10) -0.0265(11)
C1 0.023(7) 0.068(10) 0.036(8) -0.005(7) -0.003(6) 0.006(7)
C2 0.037(8) 0.049(9) 0.043(8) -0.005(7) -0.008(7) -0.006(7)
C3 0.042(9) 0.101(13) 0.032(8) 0.015(9) 0.002(7) -0.021(9)
C4 0.060(10) 0.043(9) 0.038(8) 0.003(7) -0.013(7) -0.013(7)
C5 0.025(7) 0.076(11) 0.041(8) 0.009(8) -0.007(6) 0.013(7)
C6 0.051(9) 0.065(10) 0.033(8) 0.002(7) -0.003(7) 0.008(8)
C7 0.016(7) 0.055(9) 0.064(9) -0.005(8) 0.021(6) -0.001(6)
C8 0.028(7) 0.054(8) 0.044(8) 0.005(7) -0.018(6) -0.010(6)
C9 0.038(8) 0.093(12) 0.025(7) -0.017(7) 0.006(6) -0.002(8)
C10 0.043(9) 0.117(13) 0.038(8) 0.039(9) -0.008(7) 0.002(9)
C11 0.037(8) 0.078(10) 0.028(7) -0.002(7) 0.005(6) 0.002(7)
C12 0.022(7) 0.044(8) 0.028(7) -0.003(6) 0.001(6) 0.006(6)
C13 0.021(7) 0.042(8) 0.039(8) 0.004(6) 0.000(6) 0.003(6)
C14 0.041(5) 0.033(5) 0.048(5) 0.001(5) 0.002(4) 0.001(5)
C15 0.040(5) 0.034(5) 0.051(6) 0.000(5) -0.004(5) 0.009(5)
C16 0.044(5) 0.033(5) 0.050(6) -0.004(5) -0.008(5) 0.006(5)
C17 0.043(5) 0.039(4) 0.054(5) 0.001(4) -0.009(4) 0.000(4)
C18 0.036(5) 0.037(5) 0.050(5) 0.004(4) -0.003(4) 0.001(4)
C19 0.033(5) 0.032(5) 0.057(5) 0.001(5) 0.004(4) 0.004(4)
C20 0.019(7) 0.062(10) 0.037(8) -0.005(7) -0.001(6) -0.005(7)
C21 0.048(9) 0.071(11) 0.031(8) -0.018(7) -0.020(6) 0.010(8)
C22 0.037(9) 0.086(11) 0.046(8) -0.015(8) -0.001(7) -0.008(8)
C23 0.074(11) 0.077(11) 0.055(10) -0.016(8) 0.010(8) 0.018(9)
C24 0.048(9) 0.104(13) 0.025(7) 0.002(7) 0.008(6) -0.002(8)
C25 0.048(7) 0.054(6) 0.061(8) 0.002(6) -0.006(6) -0.003(6)
N1 0.048(7) 0.062(7) 0.019(6) -0.010(5) -0.002(5) -0.019(6)
O1 0.030(5) 0.072(7) 0.070(6) 0.024(5) 0.012(4) 0.013(5)
O2 0.049(5) 0.046(5) 0.060(6) -0.001(5) -0.009(4) -0.003(4)
O3 0.035(5) 0.050(5) 0.038(5) -0.004(4) 0.007(4) -0.012(4)
O4 0.026(5) 0.066(6) 0.044(5) 0.012(5) 0.004(4) 0.000(5)
Br2 0.0751(12) 0.0776(12) 0.0995(13) 0.0145(11) 0.0049(9) 0.0244(10)
C26 0.028(8) 0.062(10) 0.049(8) -0.010(7) 0.006(6) -0.003(7)
C27 0.026(7) 0.063(10) 0.039(8) -0.008(7) -0.008(6) -0.004(7)
C28 0.067(11) 0.041(8) 0.043(8) 0.002(7) 0.000(7) -0.005(8)
C29 0.058(10) 0.058(10) 0.045(9) 0.020(7) 0.032(7) -0.002(9)
C30 0.034(7) 0.046(8) 0.027(7) -0.009(6) 0.015(6) -0.015(7)
C31 0.027(8) 0.060(9) 0.027(7) 0.000(7) 0.000(6) -0.004(7)
C32 0.013(7) 0.063(10) 0.042(8) 0.014(7) 0.003(5) 0.004(6)
C33 0.011(6) 0.063(9) 0.032(7) 0.022(7) 0.008(5) 0.011(6)
C34 0.038(8) 0.049(8) 0.041(8) 0.006(7) -0.006(6) -0.004(7)
C35 0.064(11) 0.128(15) 0.050(10) 0.023(10) 0.030(9) 0.004(11)
C36 0.053(10) 0.079(11) 0.035(8) -0.001(8) -0.022(7) 0.017(8)
C37 0.038(8) 0.063(9) 0.039(8) 0.008(7) -0.008(7) 0.008(7)
C38 0.044(8) 0.032(7) 0.047(8) 0.017(6) -0.002(7) -0.019(6)
C39 0.036(5) 0.037(5) 0.047(6) 0.003(5) 0.013(5) -0.008(5)
C40 0.043(6) 0.040(6) 0.055(6) 0.000(6) 0.010(6) -0.007(6)
C41 0.048(6) 0.041(6) 0.057(6) -0.003(6) 0.006(6) -0.005(6)
C42 0.052(6) 0.039(5) 0.062(6) 0.001(6) 0.006(6) 0.000(5)
C43 0.039(6) 0.040(6) 0.056(6) 0.003(5) 0.010(5) -0.004(5)
C44 0.029(5) 0.033(5) 0.048(6) 0.007(5) 0.013(5) -0.006(5)
C45 0.034(8) 0.059(9) 0.014(7) 0.009(7) -0.009(6) -0.007(7)
C46 0.087(12) 0.046(9) 0.024(7) -0.011(7) -0.008(7) 0.008(8)
C47 0.040(9) 0.089(12) 0.057(9) 0.005(8) 0.022(7) 0.010(8)
C48 0.068(11) 0.061(10) 0.084(12) 0.000(9) 0.016(9) 0.010(9)
C49 0.064(10) 0.064(10) 0.065(10) -0.014(8) 0.011(8) -0.005(8)
C50 0.070(8) 0.044(8) 0.078(8) 0.008(8) 0.002(7) 0.011(6)
N2 0.023(5) 0.032(5) 0.025(6) 0.000(5) -0.003(4) -0.005(4)
O5 0.025(5) 0.074(7) 0.078(7) 0.026(6) -0.007(4) -0.013(5)
O6 0.069(7) 0.042(6) 0.075(7) 0.003(6) 0.001(6) 0.011(5)
O7 0.038(5) 0.053(5) 0.031(5) -0.014(4) 0.005(4) 0.007(4)
O8 0.030(5) 0.083(7) 0.048(6) -0.003(5) 0.012(4) 0.031(5)
C51 0.46(4) 0.135(18) 0.41(3) 0.118(19) -0.07(3) 0.012(19)
C52 0.46(4) 0.136(19) 0.41(3) 0.116(19) -0.07(3) 0.01(2)
C53 0.46(4) 0.132(18) 0.41(3) 0.118(19) -0.07(3) 0.01(2)
C54 0.45(4) 0.128(19) 0.41(3) 0.12(2) -0.07(3) 0.01(2)
O9 0.46(4) 0.133(18) 0.41(3) 0.120(19) -0.07(3) 0.013(19)
O10 0.46(4) 0.138(18) 0.41(3) 0.116(19) -0.07(3) 0.010(19)
C55 0.46(4) 0.134(18) 0.41(3) 0.119(19) -0.07(3) 0.012(19)
C56 0.45(4) 0.132(18) 0.41(3) 0.119(19) -0.07(3) 0.012(19)
C57 0.46(4) 0.135(19) 0.41(3) 0.117(19) -0.07(3) 0.01(2)
C58 0.46(4) 0.14(2) 0.41(3) 0.12(2) -0.07(3) 0.01(2)
O11 0.46(4) 0.135(18) 0.41(3) 0.117(19) -0.07(3) 0.011(19)
O12 0.46(4) 0.134(19) 0.41(3) 0.119(19) -0.07(3) 0.01(2)
C59 0.037(6) 0.037(5) 0.048(6) 0.003(5) 0.012(5) -0.007(5)
C60 0.029(5) 0.031(6) 0.044(6) 0.005(5) 0.015(5) -0.008(5)
C61 0.039(6) 0.035(6) 0.055(7) 0.005(6) 0.008(6) -0.007(6)
C62 0.046(6) 0.039(6) 0.061(6) 0.001(6) 0.009(5) -0.002(5)
C63 0.048(7) 0.042(6) 0.059(7) -0.003(6) 0.010(6) -0.004(6)
C64 0.042(6) 0.041(6) 0.054(6) -0.001(5) 0.010(6) -0.007(6)
C65 0.071(8) 0.046(7) 0.080(9) 0.003(7) 0.000(8) 0.010(7)
O13 0.065(7) 0.046(7) 0.081(7) 0.001(6) 0.005(6) 0.012(5)
C66 0.039(6) 0.034(5) 0.051(6) 0.002(5) 0.000(5) 0.004(5)
C67 0.042(6) 0.035(6) 0.050(6) 0.001(5) -0.004(5) 0.006(5)
C68 0.043(6) 0.035(5) 0.051(6) -0.002(5) -0.008(5) 0.004(5)
C69 0.043(5) 0.039(5) 0.053(6) 0.001(5) -0.009(5) 0.001(4)
C70 0.038(5) 0.037(5) 0.053(6) 0.002(5) -0.004(5) 0.003(5)
C71 0.036(6) 0.033(5) 0.053(6) 0.002(5) 0.001(5) 0.004(5)
C72 0.047(7) 0.051(7) 0.060(8) 0.001(7) -0.009(7) -0.003(7)
O14 0.047(6) 0.047(5) 0.059(7) 0.001(6) -0.009(6) -0.003(5)

loop_
_geom_bond_atom_site_label_1
_geom_bond_atom_site_label_2
_geom_bond_distance
_geom_bond_site_symmetry_2
_geom_bond_publ_flag
Br1 C3 1.875(14) . ?
C1 C2 1.371(18) . ?
C1 C6 1.427(18) . ?
C1 H1A 0.9500 . ?
C2 C3 1.346(18) . ?
C2 H2A 0.9500 . ?
C3 C4 1.421(19) . ?
C4 C5 1.367(18) . ?
C4 H4A 0.9500 . ?
C5 C6 1.397(18) . ?
C5 H5A 0.9500 . ?
C6 C7 1.508(19) . ?
C7 O1 1.420(14) . ?
C7 C8 1.518(18) . ?
C7 H7A 1.0000 . ?
C8 C12 1.502(17) . ?
C8 C9 1.573(17) . ?
C8 H8A 1.0000 . ?
C9 C10 1.508(18) . ?
C9 H9A 0.9900 . ?
C9 H9B 0.9900 . ?
C10 C11 1.499(19) . ?
C10 H10A 0.9900 . ?
C10 H10B 0.9900 . ?
C11 C12 1.508(16) . ?
C11 H11A 0.9900 . ?
C11 H11B 0.9900 . ?
C12 C13 1.331(16) . ?
C13 N1 1.424(14) . ?
C13 H13A 0.9500 . ?
C14 C15 1.3900 . ?
C14 C19 1.3900 . ?
C14 N1 1.437(9) . ?
C15 C16 1.3900 . ?
C15 H15A 0.9500 . ?
C16 C17 1.3900 . ?
C16 H16A 0.9500 . ?
C17 O2 1.384(8) . ?
C17 C18 1.3900 . ?
C18 C19 1.3900 . ?
C18 H18A 0.9500 . ?
C19 H19A 0.9500 . ?
C20 O4 1.180(15) . ?
C20 O3 1.327(15) . ?
C20 N1 1.381(15) . ?
C21 C22 1.495(18) . ?
C21 O3 1.509(15) . ?
C21 C23 1.515(19) . ?
C21 C24 1.533(19) . ?
C22 H22A 0.9800 . ?
C22 H22B 0.9800 . ?
C22 H22C 0.9800 . ?
C23 H23A 0.9800 . ?
C23 H23B 0.9800 . ?
C23 H23C 0.9800 . ?
C24 H24A 0.9800 . ?
C24 H24B 0.9800 . ?
C24 H24C 0.9800 . ?
C25 O2 1.481(9) . ?
C25 H25A 0.9800 . ?
C25 H25B 0.9800 . ?
C25 H25C 0.9800 . ?
N1 C66 1.439(11) . ?
O1 H1B 0.8400 . ?
Br2 C28 1.882(14) . ?
C26 C31 1.391(17) . ?
C26 C27 1.425(18) . ?
C26 H26A 0.9500 . ?
C27 C28 1.302(17) . ?
C27 H27A 0.9500 . ?
C28 C29 1.399(18) . ?
C29 C30 1.334(18) . ?
C29 H29A 0.9500 . ?
C30 C31 1.359(17) . ?
C30 H30A 0.9500 . ?
C31 C32 1.473(17) . ?
C32 O5 1.437(14) . ?
C32 C33 1.559(18) . ?
C32 H32A 1.0000 . ?
C33 C34 1.539(17) . ?
C33 C37 1.565(17) . ?
C33 H33A 1.0000 . ?
C34 C35 1.53(2) . ?
C34 H34A 0.9900 . ?
C34 H34B 0.9900 . ?
C35 C36 1.52(2) . ?
C35 H35A 0.9900 . ?
C35 H35B 0.9900 . ?
C36 C37 1.518(18) . ?
C36 H36A 0.9900 . ?
C36 H36B 0.9900 . ?
C37 C38 1.282(17) . ?
C38 N2 1.468(15) . ?
C38 H38A 0.9500 . ?
C39 C40 1.3900 . ?
C39 C44 1.3900 . ?
C39 N2 1.432(9) . ?
C40 C41 1.3900 . ?
C40 H40 0.9500 . ?
C41 C42 1.3900 . ?
C41 H41 0.9500 . ?
C42 O6 1.381(9) . ?
C42 C43 1.3900 . ?
C43 C44 1.3900 . ?
C43 H43 0.9500 . ?
C44 H44 0.9500 . ?
C45 O8 1.219(15) . ?
C45 O7 1.321(13) . ?
C45 N2 1.322(15) . ?
C46 C47 1.48(2) . ?
C46 O7 1.499(15) . ?
C46 C49 1.531(19) . ?
C46 C48 1.53(2) . ?
C47 H47A 0.9800 . ?
C47 H47B 0.9800 . ?
C47 H47C 0.9800 . ?
C48 H48A 0.9800 . ?
C48 H48B 0.9800 . ?
C48 H48C 0.9800 . ?
C49 H49A 0.9800 . ?
C49 H49B 0.9800 . ?
C49 H49C 0.9800 . ?
C50 O6 1.477(9) . ?
C50 H50A 0.9800 . ?
C50 H50B 0.9800 . ?
C50 H50C 0.9800 . ?
N2 C59 1.433(10) . ?
O5 H5B 0.8400 . ?
C51 O10 1.241(9) . ?
C51 O9 1.321(9) . ?
C51 C52 1.481(9) . ?
C52 H52A 0.9800 . ?
C52 H52B 0.9800 . ?
C52 H52C 0.9800 . ?
C53 O9 1.430(10) . ?
C53 C54 1.518(10) . ?
C53 H53A 0.9900 . ?
C53 H53B 0.9900 . ?
C54 H54A 0.9800 . ?
C54 H54B 0.9800 . ?
C54 H54C 0.9800 . ?
C55 O12 1.243(14) . ?
C55 O11 1.323(13) . ?
C55 C56 1.482(14) . ?
C56 H56A 0.9800 . ?
C56 H56B 0.9800 . ?
C56 H56C 0.9800 . ?
C57 O11 1.430(14) . ?
C57 C58 1.518(14) . ?
C57 H57A 0.9900 . ?
C57 H57B 0.9900 . ?
C58 H58A 0.9800 . ?
C58 H58B 0.9800 . ?
C58 H58C 0.9800 . ?
C59 C60 1.3900 . ?
C59 C64 1.3900 . ?
C60 C61 1.3900 . ?
C60 H60 0.9500 . ?
C61 C62 1.3900 . ?
C61 H61 0.9500 . ?
C62 O13 1.377(9) . ?
C62 C63 1.3900 . ?
C63 C64 1.3900 . ?
C63 H63 0.9500 . ?
C64 H64 0.9500 . ?
C65 O13 1.474(10) . ?
C65 H65A 0.9800 . ?
C65 H65B 0.9800 . ?
C65 H65C 0.9800 . ?
C66 C67 1.3900 . ?
C66 C71 1.3900 . ?
C67 C68 1.3900 . ?
C67 H67A 0.9500 . ?
C68 C69 1.3900 . ?
C68 H68A 0.9500 . ?
C69 O14 1.383(10) . ?
C69 C70 1.3900 . ?
C70 C71 1.3900 . ?
C70 H70A 0.9500 . ?
C71 H71A 0.9500 . ?
C72 O14 1.481(10) . ?
C72 H72A 0.9800 . ?
C72 H72B 0.9800 . ?
C72 H72C 0.9800 . ?
